data_9004297
loop_
_publ_author_name
'Ercit, T. S.'
'Hawthorne, F. C.'
'Cerny, P.'

_publ_section_title
;
 The structural chemistry of kalipyrochlore, a "hydropyrochlore"
;
_journal_name_full 'The Canadian Mineralogist'
_journal_page_first 415
_journal_page_last 420
_journal_volume 32
_journal_year 1994
_chemical_formula_sum 'Ca0.01 H20.96 K0.8 Nb0.9 O8.64 Sr0.05 Ti0.1'
_chemical_name_mineral Kalipyrochlore
_space_group_IT_number 227
_symmetry_space_group_name_Hall '-F 4vw 2vw 3'
_symmetry_space_group_name_H-M 'F d -3 m :2'
_cell_angle_alpha 90
_cell_angle_beta 90
_cell_angle_gamma 90
_cell_formula_units_Z 16
_cell_length_a 10.604
_cell_length_b 10.604
_cell_length_c 10.604
_cell_volume 1192.365
_database_code_amcsd 0005370
_exptl_crystal_density_diffrn 6.324
_cod_original_sg_symbol_H-M 'F d 3 m'
_cod_original_formula_sum '(Nb.9 Ti.1) Sr.05 Ca.01 O8.64 K.8 H20.96'
_cod_database_code 9004297

loop_
_space_group_symop_operation_xyz
x,y,z
x,1/2+y,1/2+z
1/2+x,y,1/2+z
1/2+x,1/2+y,z
3/4+z,1/2-x,1/4+y
3/4+z,-x,3/4+y
1/4+z,1/2-x,3/4+y
1/4+z,-x,1/4+y
3/4-y,1/2+z,1/4-x
3/4-y,+z,3/4-x
1/4-y,1/2+z,3/4-x
1/4-y,+z,1/4-x
3/4+x,1/2-y,1/4+z
3/4+x,-y,3/4+z
1/4+x,1/2-y,3/4+z
1/4+x,-y,1/4+z
3/4-z,1/2+x,1/4-y
3/4-z,+x,3/4-y
1/4-z,1/2+x,3/4-y
1/4-z,+x,1/4-y
3/4+y,1/2-z,1/4+x
3/4+y,-z,3/4+x
1/4+y,1/2-z,3/4+x
1/4+y,-z,1/4+x
3/4-x,1/2+y,1/4-z
3/4-x,+y,3/4-z
1/4-x,1/2+y,3/4-z
1/4-x,+y,1/4-z
1/2+x,3/4-z,1/4-y
1/2+x,1/4-z,3/4-y
+x,3/4-z,3/4-y
+x,1/4-z,1/4-y
1/2-z,3/4+y,1/4+x
1/2-z,1/4+y,3/4+x
-z,3/4+y,3/4+x
-z,1/4+y,1/4+x
1/2+y,3/4-x,1/4-z
1/2+y,1/4-x,3/4-z
+y,3/4-x,3/4-z
+y,1/4-x,1/4-z
1/2-x,3/4+z,1/4+y
1/2-x,1/4+z,3/4+y
-x,3/4+z,3/4+y
-x,1/4+z,1/4+y
1/2+z,3/4-y,1/4-x
1/2+z,1/4-y,3/4-x
+z,3/4-y,3/4-x
+z,1/4-y,1/4-x
1/2-y,3/4+x,1/4+z
1/2-y,1/4+x,3/4+z
-y,3/4+x,3/4+z
-y,1/4+x,1/4+z
x,1/2+z,1/2+y
x,+z,+y
1/2+x,1/2+z,+y
1/2+x,+z,1/2+y
-z,1/2-y,1/2-x
-z,-y,-x
1/2-z,1/2-y,-x
1/2-z,-y,1/2-x
y,1/2+x,1/2+z
y,+x,+z
1/2+y,1/2+x,+z
1/2+y,+x,1/2+z
-x,1/2-z,1/2-y
-x,-z,-y
1/2-x,1/2-z,-y
1/2-x,-z,1/2-y
z,1/2+y,1/2+x
z,+y,+x
1/2+z,1/2+y,+x
1/2+z,+y,1/2+x
-y,1/2-x,1/2-z
-y,-x,-z
1/2-y,1/2-x,-z
1/2-y,-x,1/2-z
3/4+z,1/4+x,1/2-y
3/4+z,3/4+x,-y
1/4+z,1/4+x,-y
1/4+z,3/4+x,1/2-y
3/4-y,1/4-z,1/2+x
3/4-y,3/4-z,+x
1/4-y,1/4-z,+x
1/4-y,3/4-z,1/2+x
3/4+x,1/4+y,1/2-z
3/4+x,3/4+y,-z
1/4+x,1/4+y,-z
1/4+x,3/4+y,1/2-z
3/4-z,1/4-x,1/2+y
3/4-z,3/4-x,+y
1/4-z,1/4-x,+y
1/4-z,3/4-x,1/2+y
3/4+y,1/4+z,1/2-x
3/4+y,3/4+z,-x
1/4+y,1/4+z,-x
1/4+y,3/4+z,1/2-x
3/4-x,1/4-y,1/2+z
3/4-x,3/4-y,+z
1/4-x,1/4-y,+z
1/4-x,3/4-y,1/2+z
-z,3/4+x,3/4+y
-z,1/4+x,1/4+y
1/2-z,3/4+x,1/4+y
1/2-z,1/4+x,3/4+y
y,3/4-z,3/4-x
y,1/4-z,1/4-x
1/2+y,3/4-z,1/4-x
1/2+y,1/4-z,3/4-x
-x,3/4+y,3/4+z
-x,1/4+y,1/4+z
1/2-x,3/4+y,1/4+z
1/2-x,1/4+y,3/4+z
z,3/4-x,3/4-y
z,1/4-x,1/4-y
1/2+z,3/4-x,1/4-y
1/2+z,1/4-x,3/4-y
-y,3/4+z,3/4+x
-y,1/4+z,1/4+x
1/2-y,3/4+z,1/4+x
1/2-y,1/4+z,3/4+x
x,3/4-y,3/4-z
x,1/4-y,1/4-z
1/2+x,3/4-y,1/4-z
1/2+x,1/4-y,3/4-z
1/4-x,1/2+z,3/4-y
1/4-x,+z,1/4-y
3/4-x,1/2+z,1/4-y
3/4-x,+z,3/4-y
1/4+z,1/2-y,3/4+x
1/4+z,-y,1/4+x
3/4+z,1/2-y,1/4+x
3/4+z,-y,3/4+x
1/4-y,1/2+x,3/4-z
1/4-y,+x,1/4-z
3/4-y,1/2+x,1/4-z
3/4-y,+x,3/4-z
1/4+x,1/2-z,3/4+y
1/4+x,-z,1/4+y
3/4+x,1/2-z,1/4+y
3/4+x,-z,3/4+y
1/4-z,1/2+y,3/4-x
1/4-z,+y,1/4-x
3/4-z,1/2+y,1/4-x
3/4-z,+y,3/4-x
1/4+y,1/2-x,3/4+z
1/4+y,-x,1/4+z
3/4+y,1/2-x,1/4+z
3/4+y,-x,3/4+z
3/4-x,3/4-z,y
3/4-x,1/4-z,1/2+y
1/4-x,3/4-z,1/2+y
1/4-x,1/4-z,y
3/4+z,3/4+y,-x
3/4+z,1/4+y,1/2-x
1/4+z,3/4+y,1/2-x
1/4+z,1/4+y,-x
3/4-y,3/4-x,z
3/4-y,1/4-x,1/2+z
1/4-y,3/4-x,1/2+z
1/4-y,1/4-x,z
3/4+x,3/4+z,-y
3/4+x,1/4+z,1/2-y
1/4+x,3/4+z,1/2-y
1/4+x,1/4+z,-y
3/4-z,3/4-y,x
3/4-z,1/4-y,1/2+x
1/4-z,3/4-y,1/2+x
1/4-z,1/4-y,x
3/4+y,3/4+x,-z
3/4+y,1/4+x,1/2-z
1/4+y,3/4+x,1/2-z
1/4+y,1/4+x,-z
-z,-x,-y
-z,1/2-x,1/2-y
1/2-z,-x,1/2-y
1/2-z,1/2-x,-y
y,z,x
y,1/2+z,1/2+x
1/2+y,z,1/2+x
1/2+y,1/2+z,x
-x,-y,-z
-x,1/2-y,1/2-z
1/2-x,-y,1/2-z
1/2-x,1/2-y,-z
z,x,y
z,1/2+x,1/2+y
1/2+z,x,1/2+y
1/2+z,1/2+x,y
-y,-z,-x
-y,1/2-z,1/2-x
1/2-y,-z,1/2-x
1/2-y,1/2-z,-x

loop_
_atom_site_aniso_label
_atom_site_aniso_U_11
_atom_site_aniso_U_22
_atom_site_aniso_U_33
_atom_site_aniso_U_12
_atom_site_aniso_U_13
_atom_site_aniso_U_23
Nb 0.02590 0.02590 0.02590 -0.00650 -0.00650 -0.00650
Ti 0.02590 0.02590 0.02590 -0.00650 -0.00650 -0.00650

loop_
_atom_site_label
_atom_site_fract_x
_atom_site_fract_y
_atom_site_fract_z
_atom_site_occupancy
_atom_site_U_iso_or_equiv
_atom_site_type_symbol
_atom_site_attached_hydrogens
Nb 0.00000 0.00000 0.00000 0.90000 0.02590 Nb 0
Ti 0.00000 0.00000 0.00000 0.10000 0.02590 Ti 0
SrA 0.50000 0.50000 0.50000 0.05000 0.00420 Sr 0
CaA 0.50000 0.50000 0.50000 0.01000 0.00420 Ca 0
WatA* 0.51000 0.51000 0.51000 0.50000 0.00420 O 2
O 0.31200 0.12500 0.12500 0.68000 0.01590 O 0
O-H 0.31200 0.12500 0.12500 0.32000 0.01590 O 1
Wat*1 0.39800 0.39800 0.33100 0.58000 0.05000 O 2
K*1 0.39800 0.39800 0.33100 0.10000 0.05000 K 0
Wat*2 0.40700 0.40700 0.40700 0.58000 0.05000 O 2
K*2 0.40700 0.40700 0.40700 0.10000 0.05000 K 0

loop_
_cod_changelog_entry_id
_cod_changelog_entry_author
_cod_changelog_entry_date
_cod_changelog_entry_text
1
;cod-tools version 3.8.0
Id: cif_guess_AMCSD_atom_types 9581 2023-05-17 12:35:41Z saulius
;
2023-05-23T09:14:13+03:00
;Derived atom types and hydrogen counts
from atom names that follow the AMCSD naming convention
(Wat == water, O-H == hydroxyl).
;
2
;cod-tools version 3.10.1
Id: cif_fix_AMCSD_atom_labels 10224 2024-08-07 11:09:31Z saulius
;
2024-08-07T19:39:10+03:00
;Changed the following '_atom_site_label' values:
the first duplicated label 'Wat*'  converted to 'Wat*1'
duplicated label 'Wat*' at index 9 converted to 'Wat*2'
the first duplicated label 'K*'  converted to 'K*1'
duplicated label 'K*' at index 10 converted to 'K*2'
;

loop_
_cod_related_entry_id
_cod_related_entry_database
_cod_related_entry_code
1 AMCSD 0005370
